data_2102649
loop_
_publ_author_name
'Coles, Simon J'
'Davies, David B.'
'Hursthouse, Michael B.'
'Kili\,c, Adem'
'Mayer, Thomas A.'
'Shaw, Robert A.'
'Yenilmez \,Cift\,ci, Gonul'

_publ_section_title
;
 Structural investigations of phosphorus--nitrogen compounds. 6.
 Relationships between molecular parameters in per-<i>X</i>-substituted
 bridged spermine derivatives and basicity constants \S\a<i>R</i> of
 substituents
;
_journal_issue 6
_journal_name_full 'Acta Crystallographica Section B'
_journal_page_first 739
_journal_page_last 747
_journal_paper_doi 10.1107/S0108768104025947
_journal_volume 60
_journal_year 2004
_chemical_formula_sum 'C58 H70 N18 O P6'
_chemical_formula_weight 1221.14
_chemical_name_systematic
;
 ?
;
_space_group_IT_number 2
_symmetry_cell_setting triclinic
_symmetry_space_group_name_Hall '-P 1'
_symmetry_space_group_name_H-M 'P -1'
_atom_sites_solution_hydrogens geom
_atom_sites_solution_primary direct
_atom_sites_solution_secondary difmap
_audit_creation_method SHELXL-97
_cell_angle_alpha 81.67(3)
_cell_angle_beta 74.73(3)
_cell_angle_gamma 67.08(3)
_cell_formula_units_Z 2
_cell_length_a 13.112(3)
_cell_length_b 15.160(3)
_cell_length_c 17.546(4)
_cell_measurement_reflns_used 70927
_cell_measurement_temperature 150(2)
_cell_measurement_theta_max 27.48
_cell_measurement_theta_min 2.91
_cell_volume 3095.5(14)
_computing_cell_refinement 'DENZO & COLLECT'
_computing_data_collection 'DENZO (Otwinowski & Minor, 1997) & COLLECT (Hooft, 1998)'
_computing_data_reduction 'DENZO & COLLECT'
_computing_molecular_graphics 'PLATON (Spek, 1990)'
_computing_structure_refinement 'SHELXL-97 (Sheldrick, 1997)'
_computing_structure_solution 'SHELXS-97 (Sheldrick, 1997)'
_diffrn_ambient_temperature 150(2)
_diffrn_detector_area_resol_mean 9.091
_diffrn_measured_fraction_theta_full 0.963
_diffrn_measured_fraction_theta_max 0.963
_diffrn_measurement_device_type 'Nonius KappaCCD'
_diffrn_measurement_method '\f & \w scans'
_diffrn_radiation_monochromator graphite
_diffrn_radiation_source 'Nonius FR591 rotating anode'
_diffrn_radiation_type MoK\a
_diffrn_radiation_wavelength 0.71073
_diffrn_reflns_av_R_equivalents 0.1869
_diffrn_reflns_av_sigmaI/netI 0.2483
_diffrn_reflns_limit_h_max 17
_diffrn_reflns_limit_h_min -17
_diffrn_reflns_limit_k_max 19
_diffrn_reflns_limit_k_min -19
_diffrn_reflns_limit_l_max 22
_diffrn_reflns_limit_l_min -22
_diffrn_reflns_number 44336
_diffrn_reflns_theta_full 27.50
_diffrn_reflns_theta_max 27.50
_diffrn_reflns_theta_min 2.92
_diffrn_standards_decay_% 0
_exptl_absorpt_coefficient_mu 0.230
_exptl_absorpt_correction_T_max 0.975
_exptl_absorpt_correction_T_min 0.789
_exptl_absorpt_correction_type multi-scan
_exptl_absorpt_process_details 'SORTAV (Blessing, 1997)'
_exptl_crystal_colour colourless
_exptl_crystal_density_diffrn 1.310
_exptl_crystal_density_method 'not measured'
_exptl_crystal_description block
_exptl_crystal_F_000 1284
_exptl_crystal_size_max 0.20
_exptl_crystal_size_mid 0.20
_exptl_crystal_size_min 0.15
_refine_diff_density_max 0.678
_refine_diff_density_min -0.365
_refine_ls_extinction_method none
_refine_ls_goodness_of_fit_ref 0.934
_refine_ls_hydrogen_treatment mixed
_refine_ls_matrix_type full
_refine_ls_number_parameters 797
_refine_ls_number_reflns 13705
_refine_ls_number_restraints 8
_refine_ls_restrained_S_all 0.934
_refine_ls_R_factor_all 0.2210
_refine_ls_R_factor_gt 0.0662
_refine_ls_shift/su_max 0.012
_refine_ls_shift/su_mean 0.000
_refine_ls_structure_factor_coef Fsqd
_refine_ls_weighting_details 'calc w=1/[\s^2^(Fo^2^)+(0.0561P)^2^+0.0000P] where P=(Fo^2^+2Fc^2^)/3'
_refine_ls_weighting_scheme calc
_refine_ls_wR_factor_gt 0.1213
_refine_ls_wR_factor_ref 0.1683
_reflns_number_gt 5294
_reflns_number_total 13705
_reflns_threshold_expression >2sigma(I)
_cod_data_source_file bm5015.cif
_cod_data_source_block 2e
_cod_depositor_comments
;
The following automatic conversions were performed:
'_symmetry_cell_setting' value 'Triclinic' changed to 'triclinic'
according to '/home/saulius/struct/CIF-dictionaries/cif_core.dic'
dictionary named 'cif_core.dic' version 2.4.1 from 2010-06-29.

Automatic conversion script
Id: cif_fix_enum 1527 2010-12-29 10:47:43Z saulius 

The following automatic conversions were performed:

'_symmetry_cell_setting' value 'Triclinic' changed to 'triclinic'
according to /home/saulius/struct/CIF-dictionaries/cif_core.dic
dictionary named 'cif_core.dic' version 2.4.1 from 2010-06-29.

Automatic conversion script
Id: cif_fix_values 1715 2011-07-08 13:25:40Z adriana 
;
_cod_original_cell_volume 3095.4(11)
_cod_original_sg_symbol_H-M P-1
_cod_database_code 2102649

loop_
_symmetry_equiv_pos_as_xyz
'x, y, z'
'-x, -y, -z'

loop_
_atom_site_label
_atom_site_fract_x
_atom_site_fract_y
_atom_site_fract_z
_atom_site_U_iso_or_equiv
_atom_site_adp_type
_atom_site_calc_flag
_atom_site_refinement_flags
_atom_site_occupancy
_atom_site_type_symbol
O1 0.3750(7) -0.1117(6) 0.2340(4) 0.175(3) Uani d PU 0.75 O
O2 0.0208(13) 0.1707(9) -0.0783(8) 0.080(5) Uani d P 0.25 O
H4N 0.008(3) 0.338(3) 0.280(3) 0.13(3) Uiso d D 1 H
H6N 0.346(3) 0.175(3) 0.224(2) 0.035(12) Uiso d . 1 H
H7N 0.355(3) 0.157(3) -0.005(2) 0.046(14) Uiso d . 1 H
H8N 0.080(3) 0.074(3) 0.034(2) 0.035(13) Uiso d . 1 H
H9N 0.197(4) -0.022(3) 0.220(3) 0.055(18) Uiso d . 1 H
H13N 0.093(4) 0.176(3) 0.323(2) 0.10(2) Uiso d D 1 H
H15N -0.088(3) 0.447(3) 0.425(2) 0.046(14) Uiso d . 1 H
H16N -0.024(3) 0.435(3) 0.570(2) 0.040(14) Uiso d . 1 H
H17N 0.322(3) 0.385(2) 0.4105(19) 0.014(11) Uiso d . 1 H
H18N 0.231(3) 0.346(3) 0.230(2) 0.026(12) Uiso d . 1 H
C1 -0.1336(4) 0.3222(4) 0.2760(3) 0.0620(14) Uani d . 1 C
H1A -0.1663 0.3377 0.3323 0.074 Uiso calc R 1 H
H1B -0.1478 0.2652 0.2676 0.074 Uiso calc R 1 H
C2 -0.1922(4) 0.4067(4) 0.2239(3) 0.0728(16) Uani d . 1 C
H2A -0.2741 0.4173 0.2354 0.087 Uiso calc R 1 H
H2B -0.1855 0.4653 0.2369 0.087 Uiso calc R 1 H
C3 -0.1411(4) 0.3899(3) 0.1364(3) 0.0622(15) Uani d . 1 C
H3A -0.1566 0.3362 0.1222 0.075 Uiso calc R 1 H
H3B -0.1788 0.4479 0.1053 0.075 Uiso calc R 1 H
C4 0.0297(4) 0.3640(3) 0.0279(3) 0.0503(13) Uani d . 1 C
H4A 0.0079 0.3185 0.0068 0.060 Uiso calc R 1 H
H4B 0.1138 0.3395 0.0173 0.060 Uiso calc R 1 H
C5 -0.0124(4) 0.4625(3) -0.0160(3) 0.0591(14) Uani d . 1 C
H5A 0.0249 0.4561 -0.0729 0.071 Uiso calc R 1 H
H5B -0.0954 0.4837 -0.0108 0.071 Uiso calc R 1 H
C6 0.4782(4) 0.0719(3) 0.1760(2) 0.0387(11) Uani d . 1 C
C7 0.4953(4) 0.0217(3) 0.2462(3) 0.0656(16) Uani d . 1 C
H7 0.4418 0.0442 0.2941 0.079 Uiso calc R 1 H
C8 0.5897(5) -0.0612(4) 0.2475(3) 0.0793(19) Uani d . 1 C
H8 0.6003 -0.0948 0.2966 0.095 Uiso calc R 1 H
C9 0.6688(4) -0.0961(3) 0.1792(3) 0.0520(13) Uani d . 1 C
H9 0.7329 -0.1538 0.1803 0.062 Uiso calc R 1 H
C10 0.6521(4) -0.0454(3) 0.1103(3) 0.0443(12) Uani d . 1 C
H10 0.7065 -0.0679 0.0627 0.053 Uiso calc R 1 H
C11 0.5590(4) 0.0378(3) 0.1068(2) 0.0448(12) Uani d . 1 C
H11 0.5500 0.0717 0.0576 0.054 Uiso calc R 1 H
C12 0.3792(4) 0.2765(3) -0.0077(3) 0.0439(12) Uani d . 1 C
C13 0.3775(4) 0.3458(3) 0.0364(3) 0.0507(12) Uani d . 1 C
H13 0.3601 0.3390 0.0925 0.061 Uiso calc R 1 H
C14 0.4012(4) 0.4247(3) -0.0007(3) 0.0621(14) Uani d . 1 C
H14 0.3992 0.4720 0.0303 0.074 Uiso calc R 1 H
C15 0.4274(4) 0.4356(4) -0.0814(4) 0.0722(16) Uani d . 1 C
H15 0.4444 0.4898 -0.1064 0.087 Uiso calc R 1 H
C16 0.4291(5) 0.3682(5) -0.1254(3) 0.0785(18) Uani d . 1 C
H16 0.4470 0.3755 -0.1815 0.094 Uiso calc R 1 H
C17 0.4047(4) 0.2881(4) -0.0889(3) 0.0649(15) Uani d . 1 C
H17 0.4056 0.2415 -0.1203 0.078 Uiso calc R 1 H
C18 0.1812(4) -0.0551(3) 0.0258(2) 0.0377(11) Uani d . 1 C
C19 0.2701(4) -0.1256(3) 0.0531(2) 0.0426(11) Uani d . 1 C
H19 0.2954 -0.1130 0.0949 0.051 Uiso calc R 1 H
C20 0.3225(4) -0.2142(3) 0.0202(3) 0.0486(12) Uani d . 1 C
H20 0.3842 -0.2617 0.0392 0.058 Uiso calc R 1 H
C21 0.2868(4) -0.2347(3) -0.0395(3) 0.0556(13) Uani d . 1 C
H21 0.3221 -0.2963 -0.0610 0.067 Uiso calc R 1 H
C22 0.1986(4) -0.1643(3) -0.0683(3) 0.0518(13) Uani d . 1 C
H22 0.1737 -0.1774 -0.1101 0.062 Uiso calc R 1 H
C23 0.1469(4) -0.0749(3) -0.0361(2) 0.0410(11) Uani d . 1 C
H23 0.0873 -0.0266 -0.0566 0.049 Uiso calc R 1 H
C24 0.0580(4) -0.0442(3) 0.2339(2) 0.0392(11) Uani d . 1 C
C25 -0.0498(4) -0.0013(3) 0.2196(2) 0.0471(12) Uani d . 1 C
H25 -0.0702 0.0588 0.1910 0.056 Uiso calc R 1 H
C26 -0.1287(4) -0.0452(3) 0.2466(3) 0.0555(13) Uani d . 1 C
H26 -0.2017 -0.0160 0.2348 0.067 Uiso calc R 1 H
C27 -0.1023(5) -0.1306(3) 0.2902(3) 0.0556(13) Uani d . 1 C
H27 -0.1565 -0.1604 0.3089 0.067 Uiso calc R 1 H
C28 0.0033(5) -0.1721(3) 0.3065(3) 0.0686(16) Uani d . 1 C
H28 0.0219 -0.2306 0.3374 0.082 Uiso calc R 1 H
C29 0.0830(5) -0.1298(3) 0.2784(3) 0.0582(14) Uani d . 1 C
H29 0.1562 -0.1601 0.2898 0.070 Uiso calc R 1 H
C30 0.0701(5) 0.0679(4) 0.3983(3) 0.0697(16) Uani d . 1 C
H30A 0.0348 0.0486 0.3636 0.084 Uiso calc R 1 H
H30B 0.0095 0.1020 0.4429 0.084 Uiso calc R 1 H
C31 0.1559(5) -0.0192(4) 0.4292(3) 0.085(2) Uani d . 1 C
H31A 0.2140 -0.0542 0.3840 0.102 Uiso calc R 1 H
H31B 0.1173 -0.0623 0.4594 0.102 Uiso calc R 1 H
C32 0.2139(4) 0.0062(3) 0.4819(3) 0.0721(17) Uani d . 1 C
H32A 0.1565 0.0374 0.5290 0.087 Uiso calc R 1 H
H32B 0.2697 -0.0533 0.5004 0.087 Uiso calc R 1 H
C33 0.3494(4) 0.0819(3) 0.4830(3) 0.0567(14) Uani d . 1 C
H33A 0.3093 0.0929 0.5391 0.068 Uiso calc R 1 H
H33B 0.3686 0.1388 0.4607 0.068 Uiso calc R 1 H
C34 0.4600(4) -0.0066(3) 0.4790(3) 0.0665(17) Uani d . 1 C
H34A 0.4412 -0.0631 0.5033 0.080 Uiso calc R 1 H
H34B 0.4988 -0.0193 0.4229 0.080 Uiso calc R 1 H
C35 -0.1810(4) 0.3878(3) 0.4998(2) 0.0409(11) Uani d . 1 C
C36 -0.1782(4) 0.3039(3) 0.5437(2) 0.0470(12) Uani d . 1 C
H36 -0.1078 0.2520 0.5430 0.056 Uiso calc R 1 H
C37 -0.2787(4) 0.2957(3) 0.5888(3) 0.0532(13) Uani d . 1 C
H37 -0.2764 0.2379 0.6190 0.064 Uiso calc R 1 H
C38 -0.3817(4) 0.3699(3) 0.5903(3) 0.0568(13) Uani d . 1 C
H38 -0.4502 0.3642 0.6217 0.068 Uiso calc R 1 H
C39 -0.3833(4) 0.4524(3) 0.5454(3) 0.0567(14) Uani d . 1 C
H39 -0.4539 0.5040 0.5462 0.068 Uiso calc R 1 H
C40 -0.2851(4) 0.4622(3) 0.4993(3) 0.0505(13) Uani d . 1 C
H40 -0.2885 0.5192 0.4674 0.061 Uiso calc R 1 H
C41 0.1069(4) 0.3630(3) 0.6070(2) 0.0380(11) Uani d . 1 C
C42 0.0696(4) 0.3969(3) 0.6827(2) 0.0447(12) Uani d . 1 C
H42 -0.0085 0.4338 0.7019 0.054 Uiso calc R 1 H
C43 0.1456(5) 0.3770(3) 0.7303(3) 0.0566(14) Uani d . 1 C
H43 0.1190 0.3996 0.7823 0.068 Uiso calc R 1 H
C44 0.2600(4) 0.3244(3) 0.7029(3) 0.0532(13) Uani d . 1 C
H44 0.3118 0.3113 0.7358 0.064 Uiso calc R 1 H
C45 0.2981(4) 0.2913(3) 0.6274(3) 0.0493(12) Uani d . 1 C
H45 0.3765 0.2551 0.6081 0.059 Uiso calc R 1 H
C46 0.2217(4) 0.3109(3) 0.5797(2) 0.0401(11) Uani d . 1 C
H46 0.2485 0.2883 0.5277 0.048 Uiso calc R 1 H
C47 0.4586(4) 0.2951(3) 0.3621(2) 0.0402(11) Uani d . 1 C
C48 0.5197(4) 0.2891(3) 0.4180(2) 0.0451(12) Uani d . 1 C
H48 0.4828 0.3234 0.4651 0.054 Uiso calc R 1 H
C49 0.6342(4) 0.2331(3) 0.4047(3) 0.0526(13) Uani d . 1 C
H49 0.6760 0.2301 0.4424 0.063 Uiso calc R 1 H
C50 0.6885(4) 0.1818(3) 0.3376(3) 0.0602(14) Uani d . 1 C
H50 0.7669 0.1424 0.3292 0.072 Uiso calc R 1 H
C51 0.6273(4) 0.1885(3) 0.2830(3) 0.0578(14) Uani d . 1 C
H51 0.6644 0.1530 0.2366 0.069 Uiso calc R 1 H
C52 0.5134(4) 0.2453(3) 0.2934(3) 0.0477(12) Uani d . 1 C
H52 0.4731 0.2502 0.2543 0.057 Uiso calc R 1 H
C53 0.2321(4) 0.4729(3) 0.2259(2) 0.0369(11) Uani d . 1 C
C54 0.2731(4) 0.5295(3) 0.2546(3) 0.0585(14) Uani d . 1 C
H54 0.3147 0.5046 0.2948 0.070 Uiso calc R 1 H
C55 0.2532(5) 0.6226(3) 0.2245(3) 0.0737(17) Uani d . 1 C
H55 0.2808 0.6615 0.2449 0.088 Uiso calc R 1 H
C56 0.1944(5) 0.6601(3) 0.1659(3) 0.0643(15) Uani d . 1 C
H56 0.1804 0.7246 0.1463 0.077 Uiso calc R 1 H
C57 0.1566(4) 0.6037(3) 0.1364(2) 0.0494(13) Uani d . 1 C
H57 0.1178 0.6283 0.0947 0.059 Uiso calc R 1 H
C58 0.1738(4) 0.5111(3) 0.1664(2) 0.0417(11) Uani d . 1 C
H58 0.1452 0.4731 0.1459 0.050 Uiso calc R 1 H
N1 0.1839(3) 0.2680(2) 0.15307(17) 0.0354(9) Uani d . 1 N
N2 0.2706(3) 0.0788(2) 0.11534(19) 0.0414(9) Uani d . 1 N
N3 0.0435(3) 0.1794(2) 0.14485(18) 0.0346(8) Uani d . 1 N
N4 -0.0101(3) 0.2999(3) 0.2579(2) 0.0493(10) Uani d D 1 N
N5 -0.0166(3) 0.3674(2) 0.1144(2) 0.0417(9) Uani d . 1 N
N6 0.3804(3) 0.1578(2) 0.1759(2) 0.0368(9) Uani d . 1 N
N7 0.3556(3) 0.1946(3) 0.0272(2) 0.0431(10) Uani d . 1 N
N8 0.1247(3) 0.0363(2) 0.0579(2) 0.0370(9) Uani d . 1 N
N9 0.1402(4) -0.0019(2) 0.2054(2) 0.0402(10) Uani d . 1 N
N10 0.0988(3) 0.2362(2) 0.47543(17) 0.0366(9) Uani d . 1 N
N11 0.1246(3) 0.3998(2) 0.40496(17) 0.0373(9) Uani d . 1 N
N12 0.2615(3) 0.2263(2) 0.34190(17) 0.0362(9) Uani d . 1 N
N13 0.1281(4) 0.1308(3) 0.3540(2) 0.0516(11) Uani d D 1 N
N14 0.2732(3) 0.0717(2) 0.4400(2) 0.0512(11) Uani d . 1 N
N15 -0.0803(3) 0.3991(3) 0.4524(2) 0.0412(10) Uani d . 1 N
N16 0.0267(3) 0.3851(3) 0.56053(19) 0.0384(10) Uani d . 1 N
N17 0.3407(3) 0.3504(3) 0.3777(2) 0.0421(11) Uani d . 1 N
N18 0.2490(3) 0.3776(2) 0.25397(19) 0.0374(10) Uani d . 1 N
P1 0.05663(10) 0.27304(7) 0.16503(6) 0.0379(3) Uani d . 1 P
P2 0.29082(10) 0.17453(8) 0.11949(6) 0.0377(3) Uani d . 1 P
P3 0.14502(10) 0.07873(7) 0.13146(6) 0.0370(3) Uani d . 1 P
P4 0.18863(10) 0.17273(8) 0.40378(6) 0.0413(3) Uani d . 1 P
P5 0.05050(10) 0.34970(7) 0.47032(6) 0.0383(3) Uani d . 1 P
P6 0.23904(10) 0.33618(7) 0.34718(6) 0.0372(3) Uani d . 1 P

loop_
_atom_site_aniso_label
_atom_site_aniso_U_11
_atom_site_aniso_U_22
_atom_site_aniso_U_33
_atom_site_aniso_U_12
_atom_site_aniso_U_13
_atom_site_aniso_U_23
O1 0.174(3) 0.176(3) 0.176(3) -0.0646(14) -0.0418(12) -0.0075(10)
O2 0.113(13) 0.032(8) 0.084(10) -0.013(8) -0.025(9) -0.003(7)
C1 0.052(4) 0.070(4) 0.063(3) -0.023(3) 0.001(3) -0.027(3)
C2 0.040(3) 0.061(4) 0.107(5) -0.008(3) -0.002(3) -0.029(3)
C3 0.052(4) 0.032(3) 0.100(4) -0.007(3) -0.028(3) 0.000(3)
C4 0.067(4) 0.026(3) 0.064(3) -0.015(2) -0.032(3) 0.006(2)
C5 0.078(4) 0.039(3) 0.073(4) -0.022(3) -0.043(3) 0.010(3)
C6 0.041(3) 0.032(3) 0.042(3) -0.012(2) -0.010(2) -0.004(2)
C7 0.063(4) 0.054(3) 0.037(3) 0.015(3) 0.000(2) 0.001(2)
C8 0.082(4) 0.064(4) 0.042(3) 0.019(3) -0.007(3) 0.006(3)
C9 0.051(3) 0.036(3) 0.047(3) 0.005(2) -0.008(2) -0.006(2)
C10 0.039(3) 0.043(3) 0.045(3) -0.010(2) -0.003(2) -0.010(2)
C11 0.051(3) 0.038(3) 0.042(3) -0.013(3) -0.012(2) -0.002(2)
C12 0.043(3) 0.043(3) 0.041(3) -0.010(2) -0.015(2) 0.006(2)
C13 0.047(3) 0.043(3) 0.053(3) -0.014(3) 0.000(2) -0.006(3)
C14 0.054(4) 0.043(3) 0.077(4) -0.015(3) 0.002(3) -0.003(3)
C15 0.064(4) 0.063(4) 0.085(4) -0.026(3) -0.019(3) 0.024(3)
C16 0.099(5) 0.097(5) 0.051(3) -0.052(4) -0.026(3) 0.023(3)
C17 0.082(4) 0.079(4) 0.046(3) -0.041(3) -0.023(3) 0.008(3)
C18 0.049(3) 0.029(3) 0.038(3) -0.016(2) -0.009(2) -0.005(2)
C19 0.044(3) 0.034(3) 0.044(3) -0.006(2) -0.011(2) -0.008(2)
C20 0.046(3) 0.036(3) 0.059(3) -0.006(2) -0.012(2) -0.010(2)
C21 0.051(4) 0.040(3) 0.070(3) -0.003(3) -0.012(3) -0.026(3)
C22 0.054(3) 0.046(3) 0.054(3) -0.011(3) -0.013(2) -0.020(2)
C23 0.046(3) 0.037(3) 0.043(3) -0.015(2) -0.011(2) -0.008(2)
C24 0.055(3) 0.026(2) 0.036(3) -0.010(2) -0.015(2) -0.004(2)
C25 0.052(3) 0.033(3) 0.051(3) -0.010(3) -0.014(2) 0.004(2)
C26 0.054(4) 0.040(3) 0.066(3) -0.013(3) -0.011(3) -0.001(2)
C27 0.075(4) 0.042(3) 0.052(3) -0.030(3) -0.010(3) 0.005(2)
C28 0.105(5) 0.041(3) 0.078(4) -0.038(3) -0.046(4) 0.021(3)
C29 0.079(4) 0.038(3) 0.071(3) -0.024(3) -0.046(3) 0.014(3)
C30 0.085(4) 0.054(4) 0.068(4) -0.037(3) 0.010(3) -0.016(3)
C31 0.103(5) 0.043(4) 0.092(4) -0.036(4) 0.026(4) -0.016(3)
C32 0.070(4) 0.034(3) 0.074(4) -0.002(3) 0.008(3) 0.016(3)
C33 0.075(4) 0.029(3) 0.035(3) 0.009(3) -0.005(2) 0.001(2)
C34 0.081(4) 0.036(3) 0.043(3) 0.019(3) -0.012(2) -0.003(2)
C35 0.049(3) 0.029(3) 0.040(3) -0.005(2) -0.013(2) -0.011(2)
C36 0.055(4) 0.032(3) 0.050(3) -0.009(2) -0.017(2) -0.002(2)
C37 0.057(4) 0.045(3) 0.059(3) -0.018(3) -0.017(3) -0.003(2)
C38 0.044(3) 0.049(3) 0.076(4) -0.009(3) -0.016(3) -0.016(3)
C39 0.043(4) 0.040(3) 0.082(4) 0.001(3) -0.024(3) -0.015(3)
C40 0.058(4) 0.029(3) 0.063(3) -0.006(3) -0.028(3) -0.005(2)
C41 0.054(3) 0.020(2) 0.031(2) -0.006(2) -0.009(2) 0.0010(19)
C42 0.050(3) 0.038(3) 0.038(3) -0.005(2) -0.012(2) -0.006(2)
C43 0.072(4) 0.048(3) 0.047(3) -0.016(3) -0.016(3) -0.008(2)
C44 0.072(4) 0.043(3) 0.048(3) -0.017(3) -0.028(3) 0.004(2)
C45 0.053(3) 0.036(3) 0.053(3) -0.010(2) -0.014(3) 0.000(2)
C46 0.051(3) 0.030(2) 0.031(2) -0.007(2) -0.009(2) 0.0005(19)
C47 0.048(3) 0.029(3) 0.040(3) -0.013(2) -0.007(2) -0.002(2)
C48 0.059(4) 0.035(3) 0.038(3) -0.011(3) -0.018(2) 0.001(2)
C49 0.056(4) 0.036(3) 0.066(3) -0.013(3) -0.024(3) 0.006(3)
C50 0.048(4) 0.047(3) 0.080(4) -0.012(3) -0.006(3) -0.011(3)
C51 0.052(4) 0.059(3) 0.059(3) -0.024(3) 0.007(3) -0.018(3)
C52 0.049(3) 0.041(3) 0.048(3) -0.014(3) -0.007(2) -0.006(2)
C53 0.052(3) 0.028(2) 0.028(2) -0.012(2) -0.007(2) -0.0003(19)
C54 0.097(4) 0.043(3) 0.054(3) -0.037(3) -0.033(3) 0.007(2)
C55 0.129(5) 0.052(3) 0.071(4) -0.054(4) -0.049(4) 0.014(3)
C56 0.118(5) 0.033(3) 0.052(3) -0.039(3) -0.023(3) 0.006(2)
C57 0.076(4) 0.030(3) 0.038(3) -0.013(3) -0.017(2) 0.000(2)
C58 0.059(3) 0.028(3) 0.041(3) -0.018(2) -0.014(2) -0.002(2)
N1 0.035(2) 0.0243(19) 0.044(2) -0.0039(16) -0.0115(16) -0.0086(16)
N2 0.036(2) 0.030(2) 0.058(2) -0.0079(17) -0.0107(18) -0.0145(17)
N3 0.038(2) 0.0216(18) 0.045(2) -0.0059(16) -0.0152(16) -0.0050(15)
N4 0.046(3) 0.053(3) 0.051(2) -0.020(2) 0.0007(19) -0.025(2)
N5 0.038(2) 0.026(2) 0.060(2) -0.0072(18) -0.0163(18) 0.0004(17)
N6 0.043(3) 0.033(2) 0.031(2) -0.0080(19) -0.0092(18) -0.0064(17)
N7 0.055(3) 0.040(2) 0.034(2) -0.014(2) -0.0113(18) -0.0068(19)
N8 0.048(3) 0.023(2) 0.038(2) -0.0056(19) -0.0155(19) -0.0047(17)
N9 0.045(3) 0.028(2) 0.046(2) -0.008(2) -0.018(2) 0.0029(17)
N10 0.046(2) 0.0191(18) 0.0348(19) -0.0033(17) -0.0054(16) -0.0025(15)
N11 0.047(2) 0.0217(19) 0.0332(19) -0.0018(17) -0.0074(16) -0.0054(15)
N12 0.046(2) 0.0187(18) 0.0325(19) -0.0030(16) -0.0035(16) -0.0034(15)
N13 0.077(3) 0.041(3) 0.043(2) -0.034(2) -0.002(2) -0.008(2)
N14 0.067(3) 0.026(2) 0.042(2) -0.005(2) -0.003(2) 0.0025(17)
N15 0.054(3) 0.024(2) 0.039(2) -0.0044(19) -0.020(2) 0.0060(18)
N16 0.049(3) 0.018(2) 0.035(2) 0.002(2) -0.0091(18) -0.0038(16)
N17 0.056(3) 0.034(2) 0.036(2) -0.009(2) -0.015(2) -0.0131(19)
N18 0.059(3) 0.024(2) 0.029(2) -0.0130(19) -0.0127(18) -0.0015(16)
P1 0.0439(8) 0.0252(6) 0.0432(7) -0.0081(6) -0.0131(6) -0.0050(5)
P2 0.0430(8) 0.0306(7) 0.0405(7) -0.0111(6) -0.0121(5) -0.0072(5)
P3 0.0446(8) 0.0240(6) 0.0422(7) -0.0082(6) -0.0142(5) -0.0053(5)
P4 0.0545(9) 0.0220(6) 0.0362(7) -0.0058(6) -0.0037(6) -0.0033(5)
P5 0.0504(8) 0.0230(6) 0.0326(6) -0.0030(6) -0.0105(5) -0.0024(5)
P6 0.0501(8) 0.0242(6) 0.0325(6) -0.0072(6) -0.0103(5) -0.0036(5)

loop_
_atom_type_symbol
_atom_type_description
_atom_type_scat_dispersion_real
_atom_type_scat_dispersion_imag
_atom_type_scat_source
C C 0.0033 0.0016 'International Tables Vol C Tables 4.2.6.8 and 6.1.1.4'
H H 0.0000 0.0000 'International Tables Vol C Tables 4.2.6.8 and 6.1.1.4'
N N 0.0061 0.0033 'International Tables Vol C Tables 4.2.6.8 and 6.1.1.4'
P P 0.1023 0.0942 'International Tables Vol C Tables 4.2.6.8 and 6.1.1.4'
O O 0.0106 0.0060 'International Tables Vol C Tables 4.2.6.8 and 6.1.1.4'

loop_
_geom_angle_atom_site_label_1
_geom_angle_atom_site_label_2
_geom_angle_atom_site_label_3
_geom_angle_site_symmetry_1
_geom_angle
N4 C1 C2 . 111.3(4)
N4 C1 H1A . 109.4
C2 C1 H1A . 109.4
N4 C1 H1B . 109.4
C2 C1 H1B . 109.4
H1A C1 H1B . 108.0
C3 C2 C1 . 112.1(4)
C3 C2 H2A . 109.2
C1 C2 H2A . 109.2
C3 C2 H2B . 109.2
C1 C2 H2B . 109.2
H2A C2 H2B . 107.9
N5 C3 C2 . 113.1(4)
N5 C3 H3A . 109.0
C2 C3 H3A . 109.0
N5 C3 H3B . 109.0
C2 C3 H3B . 109.0
H3A C3 H3B . 107.8
N5 C4 C5 . 113.1(4)
N5 C4 H4A . 109.0
C5 C4 H4A . 108.9
N5 C4 H4B . 109.0
C5 C4 H4B . 109.0
H4A C4 H4B . 107.8
C5 C5 C4 2_565 112.1(4)
C5 C5 H5A 2_565 109.2
C4 C5 H5A . 109.2
C5 C5 H5B 2_565 109.2
C4 C5 H5B . 109.2
H5A C5 H5B . 107.9
C7 C6 C11 . 118.4(4)
C7 C6 N6 . 119.7(4)
C11 C6 N6 . 121.9(4)
C6 C7 C8 . 120.5(4)
C6 C7 H7 . 119.8
C8 C7 H7 . 119.8
C9 C8 C7 . 121.4(4)
C9 C8 H8 . 119.3
C7 C8 H8 . 119.3
C10 C9 C8 . 117.7(4)
C10 C9 H9 . 121.1
C8 C9 H9 . 121.1
C9 C10 C11 . 122.4(4)
C9 C10 H10 . 118.8
C11 C10 H10 . 118.8
C10 C11 C6 . 119.6(4)
C10 C11 H11 . 120.2
C6 C11 H11 . 120.2
C17 C12 C13 . 118.6(4)
C17 C12 N7 . 118.7(4)
C13 C12 N7 . 122.7(4)
C14 C13 C12 . 120.3(4)
C14 C13 H13 . 119.8
C12 C13 H13 . 119.8
C15 C14 C13 . 121.0(5)
C15 C14 H14 . 119.5
C13 C14 H14 . 119.5
C16 C15 C14 . 119.3(5)
C16 C15 H15 . 120.4
C14 C15 H15 . 120.4
C15 C16 C17 . 120.6(5)
C15 C16 H16 . 119.7
C17 C16 H16 . 119.7
C12 C17 C16 . 120.1(5)
C12 C17 H17 . 119.9
C16 C17 H17 . 119.9
C19 C18 C23 . 118.6(4)
C19 C18 N8 . 122.5(4)
C23 C18 N8 . 118.9(4)
C20 C19 C18 . 120.6(4)
C20 C19 H19 . 119.7
C18 C19 H19 . 119.7
C21 C20 C19 . 120.9(4)
C21 C20 H20 . 119.5
C19 C20 H20 . 119.5
C20 C21 C22 . 119.2(4)
C20 C21 H21 . 120.4
C22 C21 H21 . 120.4
C23 C22 C21 . 119.9(4)
C23 C22 H22 . 120.0
C21 C22 H22 . 120.0
C22 C23 C18 . 120.7(4)
C22 C23 H23 . 119.6
C18 C23 H23 . 119.6
C25 C24 C29 . 118.0(4)
C25 C24 N9 . 121.5(4)
C29 C24 N9 . 120.5(4)
C24 C25 C26 . 120.6(4)
C24 C25 H25 . 119.7
C26 C25 H25 . 119.7
C27 C26 C25 . 120.6(5)
C27 C26 H26 . 119.7
C25 C26 H26 . 119.7
C28 C27 C26 . 119.0(5)
C28 C27 H27 . 120.5
C26 C27 H27 . 120.5
C27 C28 C29 . 120.7(4)
C27 C28 H28 . 119.7
C29 C28 H28 . 119.7
C28 C29 C24 . 121.0(5)
C28 C29 H29 . 119.5
C24 C29 H29 . 119.5
N13 C30 C31 . 108.6(5)
N13 C30 H30A . 110.0
C31 C30 H30A . 110.0
N13 C30 H30B . 110.0
C31 C30 H30B . 110.0
H30A C30 H30B . 108.4
C30 C31 C32 . 112.3(4)
C30 C31 H31A . 109.1
C32 C31 H31A . 109.1
C30 C31 H31B . 109.1
C32 C31 H31B . 109.1
H31A C31 H31B . 107.9
N14 C32 C31 . 111.8(4)
N14 C32 H32A . 109.3
C31 C32 H32A . 109.3
N14 C32 H32B . 109.3
C31 C32 H32B . 109.3
H32A C32 H32B . 107.9
N14 C33 C34 . 112.9(4)
N14 C33 H33A . 109.0
C34 C33 H33A . 109.0
N14 C33 H33B . 109.0
C34 C33 H33B . 109.0
H33A C33 H33B . 107.8
C34 C34 C33 2_656 112.3(5)
C34 C34 H34A 2_656 109.1
C33 C34 H34A . 109.1
C34 C34 H34B 2_656 109.1
C33 C34 H34B . 109.1
H34A C34 H34B . 107.9
C36 C35 C40 . 119.6(5)
C36 C35 N15 . 121.6(4)
C40 C35 N15 . 118.8(4)
C35 C36 C37 . 119.7(4)
C35 C36 H36 . 120.1
C37 C36 H36 . 120.1
C38 C37 C36 . 121.1(5)
C38 C37 H37 . 119.5
C36 C37 H37 . 119.5
C39 C38 C37 . 118.5(5)
C39 C38 H38 . 120.8
C37 C38 H38 . 120.8
C38 C39 C40 . 121.8(5)
C38 C39 H39 . 119.1
C40 C39 H39 . 119.1
C39 C40 C35 . 119.3(4)
C39 C40 H40 . 120.4
C35 C40 H40 . 120.4
C46 C41 C42 . 118.7(4)
C46 C41 N16 . 122.8(4)
C42 C41 N16 . 118.4(4)
C43 C42 C41 . 120.3(4)
C43 C42 H42 . 119.9
C41 C42 H42 . 119.9
C42 C43 C44 . 120.7(4)
C42 C43 H43 . 119.6
C44 C43 H43 . 119.6
C45 C44 C43 . 119.4(4)
C45 C44 H44 . 120.3
C43 C44 H44 . 120.3
C44 C45 C46 . 119.9(4)
C44 C45 H45 . 120.1
C46 C45 H45 . 120.1
C41 C46 C45 . 120.9(4)
C41 C46 H46 . 119.5
C45 C46 H46 . 119.5
C52 C47 C48 . 119.8(4)
C52 C47 N17 . 121.2(4)
C48 C47 N17 . 119.0(4)
C49 C48 C47 . 119.6(4)
C49 C48 H48 . 120.2
C47 C48 H48 . 120.2
C50 C49 C48 . 120.9(5)
C50 C49 H49 . 119.5
C48 C49 H49 . 119.5
C49 C50 C51 . 118.8(5)
C49 C50 H50 . 120.6
C51 C50 H50 . 120.6
C50 C51 C52 . 121.9(5)
C50 C51 H51 . 119.0
C52 C51 H51 . 119.0
C51 C52 C47 . 118.9(4)
C51 C52 H52 . 120.5
C47 C52 H52 . 120.5
C54 C53 C58 . 118.5(4)
C54 C53 N18 . 122.5(4)
C58 C53 N18 . 119.0(4)
C53 C54 C55 . 119.5(4)
C53 C54 H54 . 120.2
C55 C54 H54 . 120.2
C56 C55 C54 . 121.5(5)
C56 C55 H55 . 119.3
C54 C55 H55 . 119.3
C57 C56 C55 . 118.9(4)
C57 C56 H56 . 120.6
C55 C56 H56 . 120.6
C56 C57 C58 . 120.6(4)
C56 C57 H57 . 119.7
C58 C57 H57 . 119.7
C57 C58 C53 . 120.9(4)
C57 C58 H58 . 119.5
C53 C58 H58 . 119.5
P1 N1 P2 . 121.0(2)
P2 N2 P3 . 120.9(2)
P3 N3 P1 . 123.7(2)
C1 N4 P1 . 114.9(3)
C1 N4 H4N . 113(3)
P1 N4 H4N . 117(3)
C4 N5 C3 . 112.7(3)
C4 N5 P1 . 113.5(3)
C3 N5 P1 . 113.7(3)
C6 N6 P2 . 122.4(3)
C6 N6 H6N . 110(3)
P2 N6 H6N . 113(3)
C12 N7 P2 . 129.4(3)
C12 N7 H7N . 117(3)
P2 N7 H7N . 111(3)
C18 N8 P3 . 129.5(3)
C18 N8 H8N . 115(3)
P3 N8 H8N . 116(3)
C24 N9 P3 . 128.2(3)
C24 N9 H9N . 120(3)
P3 N9 H9N . 111(3)
P5 N10 P4 . 122.9(2)
P6 N11 P5 . 120.46(19)
P6 N12 P4 . 122.3(2)
C30 N13 P4 . 116.5(3)
C30 N13 H13N . 118(3)
P4 N13 H13N . 110(4)
C33 N14 C32 . 113.2(4)
C33 N14 P4 . 115.9(3)
C32 N14 P4 . 113.6(3)
C35 N15 P5 . 127.0(3)
C35 N15 H15N . 117(3)
P5 N15 H15N . 112(3)
C41 N16 P5 . 126.9(3)
C41 N16 H16N . 113(3)
P5 N16 H16N . 115(3)
C47 N17 P6 . 129.0(3)
C47 N17 H17N . 113(3)
P6 N17 H17N . 117(3)
C53 N18 P6 . 126.8(3)
C53 N18 H18N . 118(3)
P6 N18 H18N . 108(3)
N3 P1 N1 . 116.11(17)
N3 P1 N4 . 109.81(19)
N1 P1 N4 . 107.77(19)
N3 P1 N5 . 109.31(17)
N1 P1 N5 . 110.63(17)
N4 P1 N5 . 102.29(19)
N2 P2 N1 . 118.92(18)
N2 P2 N6 . 111.23(18)
N1 P2 N6 . 103.92(18)
N2 P2 N7 . 103.7(2)
N1 P2 N7 . 111.68(18)
N6 P2 N7 . 107.0(2)
N3 P3 N2 . 116.75(18)
N3 P3 N8 . 103.90(18)
N2 P3 N8 . 112.40(19)
N3 P3 N9 . 114.65(19)
N2 P3 N9 . 104.0(2)
N8 P3 N9 . 104.7(2)
N12 P4 N10 . 114.73(17)
N12 P4 N13 . 107.91(18)
N10 P4 N13 . 112.4(2)
N12 P4 N14 . 110.64(19)
N10 P4 N14 . 109.37(17)
N13 P4 N14 . 100.9(2)
N10 P5 N11 . 116.48(17)
N10 P5 N16 . 107.06(17)
N11 P5 N16 . 112.43(18)
N10 P5 N15 . 113.81(19)
N11 P5 N15 . 104.68(19)
N16 P5 N15 . 101.5(2)
N12 P6 N11 . 118.23(18)
N12 P6 N18 . 103.50(18)
N11 P6 N18 . 112.64(17)
N12 P6 N17 . 111.87(19)
N11 P6 N17 . 103.59(19)
N18 P6 N17 . 106.7(2)

loop_
_geom_bond_atom_site_label_1
_geom_bond_atom_site_label_2
_geom_bond_site_symmetry_2
_geom_bond_distance
C1 N4 . 1.473(6)
C1 C2 . 1.526(6)
C1 H1A . 0.9900
C1 H1B . 0.9900
C2 C3 . 1.520(6)
C2 H2A . 0.9900
C2 H2B . 0.9900
C3 N5 . 1.484(5)
C3 H3A . 0.9900
C3 H3B . 0.9900
C4 N5 . 1.478(5)
C4 C5 . 1.541(5)
C4 H4A . 0.9900
C4 H4B . 0.9900
C5 C5 2_565 1.511(8)
C5 H5A . 0.9900
C5 H5B . 0.9900
C6 C7 . 1.373(5)
C6 C11 . 1.393(5)
C6 N6 . 1.428(5)
C7 C8 . 1.381(6)
C7 H7 . 0.9500
C8 C9 . 1.376(6)
C8 H8 . 0.9500
C9 C10 . 1.357(5)
C9 H9 . 0.9500
C10 C11 . 1.379(5)
C10 H10 . 0.9500
C11 H11 . 0.9500
C12 C17 . 1.378(6)
C12 C13 . 1.382(6)
C12 N7 . 1.410(5)
C13 C14 . 1.381(6)
C13 H13 . 0.9500
C14 C15 . 1.368(6)
C14 H14 . 0.9500
C15 C16 . 1.358(7)
C15 H15 . 0.9500
C16 C17 . 1.399(7)
C16 H16 . 0.9500
C17 H17 . 0.9500
C18 C19 . 1.380(5)
C18 C23 . 1.389(5)
C18 N8 . 1.412(5)
C19 C20 . 1.381(5)
C19 H19 . 0.9500
C20 C21 . 1.371(6)
C20 H20 . 0.9500
C21 C22 . 1.386(6)
C21 H21 . 0.9500
C22 C23 . 1.386(5)
C22 H22 . 0.9500
C23 H23 . 0.9500
C24 C25 . 1.382(6)
C24 C29 . 1.382(5)
C24 N9 . 1.408(6)
C25 C26 . 1.387(6)
C25 H25 . 0.9500
C26 C27 . 1.373(6)
C26 H26 . 0.9500
C27 C28 . 1.368(7)
C27 H27 . 0.9500
C28 C29 . 1.380(7)
C28 H28 . 0.9500
C29 H29 . 0.9500
C30 N13 . 1.460(6)
C30 C31 . 1.502(7)
C30 H30A . 0.9900
C30 H30B . 0.9900
C31 C32 . 1.511(7)
C31 H31A . 0.9900
C31 H31B . 0.9900
C32 N14 . 1.491(6)
C32 H32A . 0.9900
C32 H32B . 0.9900
C33 N14 . 1.463(6)
C33 C34 . 1.537(6)
C33 H33A . 0.9900
C33 H33B . 0.9900
C34 C34 2_656 1.517(9)
C34 H34A . 0.9900
C34 H34B . 0.9900
C35 C36 . 1.381(5)
C35 C40 . 1.393(6)
C35 N15 . 1.422(6)
C36 C37 . 1.389(6)
C36 H36 . 0.9500
C37 C38 . 1.377(6)
C37 H37 . 0.9500
C38 C39 . 1.374(6)
C38 H38 . 0.9500
C39 C40 . 1.378(6)
C39 H39 . 0.9500
C40 H40 . 0.9500
C41 C46 . 1.387(6)
C41 C42 . 1.388(5)
C41 N16 . 1.407(5)
C42 C43 . 1.382(6)
C42 H42 . 0.9500
C43 C44 . 1.384(6)
C43 H43 . 0.9500
C44 C45 . 1.380(6)
C44 H44 . 0.9500
C45 C46 . 1.389(6)
C45 H45 . 0.9500
C46 H46 . 0.9500
C47 C52 . 1.386(6)
C47 C48 . 1.394(6)
C47 N17 . 1.415(5)
C48 C49 . 1.382(6)
C48 H48 . 0.9500
C49 C50 . 1.374(6)
C49 H49 . 0.9500
C50 C51 . 1.374(6)
C50 H50 . 0.9500
C51 C52 . 1.380(6)
C51 H51 . 0.9500
C52 H52 . 0.9500
C53 C54 . 1.381(6)
C53 C58 . 1.381(5)
C53 N18 . 1.407(5)
C54 C55 . 1.382(6)
C54 H54 . 0.9500
C55 C56 . 1.372(6)
C55 H55 . 0.9500
C56 C57 . 1.355(6)
C56 H56 . 0.9500
C57 C58 . 1.379(5)
C57 H57 . 0.9500
C58 H58 . 0.9500
N1 P1 . 1.599(3)
N1 P2 . 1.606(3)
N2 P2 . 1.588(3)
N2 P3 . 1.596(3)
N3 P3 . 1.586(3)
N3 P1 . 1.593(3)
N4 P1 . 1.659(4)
N4 H4N . 0.8699(11)
N5 P1 . 1.665(3)
N6 P2 . 1.653(3)
N6 H6N . 0.86(4)
N7 P2 . 1.665(4)
N7 H7N . 0.86(4)
N8 P3 . 1.645(4)
N8 H8N . 0.81(4)
N9 P3 . 1.656(4)
N9 H9N . 0.78(4)
N10 P5 . 1.583(3)
N10 P4 . 1.607(3)
N11 P6 . 1.602(3)
N11 P5 . 1.604(3)
N12 P6 . 1.586(3)
N12 P4 . 1.599(3)
N13 P4 . 1.648(4)
N13 H13N . 0.8700(11)
N14 P4 . 1.657(4)
N15 P5 . 1.678(4)
N15 H15N . 0.80(4)
N16 P5 . 1.658(3)
N16 H16N . 0.80(4)
N17 P6 . 1.657(4)
N17 H17N . 0.76(3)
N18 P6 . 1.656(3)
N18 H18N . 0.81(3)
